data_7244364
loop_
_publ_author_name
'Ma, Yufang'
'Wang, Lei'
'Chen, Lei'
'Shen, Meikun'
'Yang, Xue'
'Wang, Tengteng'
'yuan, feixiang'
'Zhou, Yu'
'Wang, Jun'
'Zhu, Hongjun'

_publ_section_title
;
 Anchoring Boron Atom to the Specific Tetrahedral Sites of Borosilicate
 MFI by Imidazolium-based Molecules
;
_journal_name_full CrystEngComm
_journal_paper_doi 10.1039/D1CE01686E
_journal_year 2022
_chemical_formula_moiety 'B0.78 O24 Si11.22,0.196(C13 H22 N3),0.195(C13 H26 N4), 1.176'
_chemical_formula_structural 'Na0.04 (C7 H13 N2)6.25 (H2O)0.30 B6.29 Si89.71 O192'
_chemical_formula_sum 'C5.08 H10.56 B0.78 N1.37 O24 Si11.22'
_chemical_formula_weight 798.46
_space_group_IT_number 62
_space_group_name_Hall '-P 2ac 2n'
_space_group_name_H-M_alt 'P n m a'
_symmetry_cell_setting orthorhombic
_symmetry_Int_Tables_number 62
_symmetry_space_group_name_Hall '-P 2ac 2n'
_symmetry_space_group_name_H-M 'P n m a'
_audit_update_record
;
2021-11-10 deposited with the CCDC.	2022-02-07 downloaded from the CCDC.
;
_cell_angle_alpha 90
_cell_angle_beta 90
_cell_angle_gamma 90
_cell_formula_units_Z 8
_cell_length_a 19.9892(3)
_cell_length_b 19.7610(3)
_cell_length_c 13.3066(3)
_cell_measurement_temperature 298
_cell_volume 5256.19(16)
_diffrn_ambient_temperature 298
_diffrn_detector MYTHEN_1K
_diffrn_measurement_device_type synchrotron
_diffrn_radiation_probe x-ray
_diffrn_radiation_source SSRF_14BL
_diffrn_radiation_type synchrotron
_diffrn_radiation_wavelength 0.6887
_diffrn_reflns_theta_max 24.500
_diffrn_reflns_theta_min 1.000
_exptl_absorpt_coefficient_mu 0.598
_exptl_crystal_colour white
_exptl_crystal_density_diffrn 2.018
_exptl_crystal_description white_powder
_exptl_crystal_F_000 3228.9
_pd_proc_ls_prof_R_factor 0.031
_pd_proc_ls_prof_wR_expected 0.021
_pd_proc_ls_prof_wR_factor 0.047
_refine_ls_goodness_of_fit_all 2.186
_refine_ls_hydrogen_treatment mixed
_refine_ls_number_parameters 198
_refine_ls_number_reflns 5102
_refine_ls_R_I_factor 0.019
_refine_ls_shift/su_max 0.001
_cod_data_source_file d1ce01686e2.cif
_cod_data_source_block PMIM_MFI
_cod_depositor_comments
;
The following automatic conversions were performed:

data item '_diffrn_radiation_probe' value 'X-ray' was changed to
'x-ray' in accordance with the
/home/data/users/saulius/crontab/automatic-downloads/rss-feeds/RSC/lib/dictionaries/cif_core.dic
dictionary named 'cif_core.dic' version 2.4.2 last updated on
2011-04-26.

Automatic conversion script
Id: cif_fix_values 7556 2019-12-06 15:28:31Z antanas 
;
_cod_original_cell_volume 5256.20(16)
_cod_database_code 7244364

loop_
_space_group_symop_id
_space_group_symop_operation_xyz
1 x,y,z
2 -x+1/2,-y,z+1/2
3 -x,y+1/2,-z
4 x+1/2,-y+1/2,-z+1/2
5 -x,-y,-z
6 x+1/2,y,-z+1/2
7 x,-y+1/2,z
8 -x+1/2,y+1/2,z+1/2

loop_
_atom_site_label
_atom_site_type_symbol
_atom_site_fract_x
_atom_site_fract_y
_atom_site_fract_z
_atom_site_adp_type
_atom_site_U_iso_or_equiv
_atom_site_site_symmetry_multiplicity
_atom_site_occupancy
_atom_site_calc_flag
_atom_site_refinement_flags
_atom_site_disorder_assembly
_atom_site_disorder_group
Si1 Si 0.4249(12) 0.0569(18) 0.6647(16) Uiso 0.0167(13) 8 0.99(3) d . . .
B1 B 0.4249(12) 0.0569(18) 0.6647(16) Uiso 0.0167(13) 8 0.0100(3) d . . .
Si2 Si 0.3124(13) 0.0300(11) 0.8188(17) Uiso 0.0167(13) 8 0.96(4) d . . .
B2 B 0.3124(13) 0.0300(11) 0.8188(17) Uiso 0.0167(13) 8 0.0400(16) d . . .
Si3 Si 0.2778(12) 0.0622(18) 0.035(2) Uiso 0.0167(13) 8 0.67(3) d . . .
B3 B 0.2778(12) 0.0622(18) 0.035(2) Uiso 0.0167(13) 8 0.330(13) d . . .
Si4 Si 0.1205(10) 0.0658(15) 0.0291(18) Uiso 0.0167(13) 8 1 d . . .
Si5 Si 0.0725(12) 0.0299(13) 0.8196(17) Uiso 0.0167(13) 8 1 d . . .
Si6 Si 0.1905(13) 0.0571(14) 0.6818(15) Uiso 0.0167(13) 8 1 d . . .
Si7 Si 0.4258(11) 0.8286(14) 0.6867(18) Uiso 0.0167(13) 8 1 d . . .
Si8 Si 0.3119(14) 0.8688(13) 0.8279(15) Uiso 0.0167(13) 8 1 d . . .
Si9 Si 0.2665(14) 0.8275(15) 0.041(2) Uiso 0.0167(13) 8 0.71(2) d . . .
B9 B 0.2665(14) 0.8275(15) 0.041(2) Uiso 0.0167(13) 8 0.290(9) d . . .
Si10 Si 0.1158(12) 0.8267(13) 0.0287(18) Uiso 0.0167(13) 8 1 d . . .
Si11 Si 0.0709(12) 0.8709(14) 0.8158(18) Uiso 0.0167(13) 8 1 d . . .
Si12 Si 0.1914(16) 0.8302(12) 0.6878(19) Uiso 0.0167(13) 8 0.89(6) d . . .
B12 B 0.1914(16) 0.8302(12) 0.6878(19) Uiso 0.0167(13) 8 0.110(8) d . . .
O1 O 0.496(3) 0.041(3) 0.713(3) Uiso 0.033(3) 8 1 d . . .
O2 O 0.371(2) 0.063(3) 0.753(3) Uiso 0.033(3) 8 1 d . . .
O3 O 0.427(2) 0.127(3) 0.604(3) Uiso 0.033(3) 8 1 d . . .
O4 O 0.407(2) -0.001(3) 0.586(4) Uiso 0.033(3) 8 1 d . . .
O5 O 0.314(2) 0.059(3) 0.930(3) Uiso 0.033(3) 8 1 d . . .
O6 O 0.3240(17) 0.949(3) 0.823(3) Uiso 0.033(3) 8 1 d . . .
O7 O 0.242(2) 0.046(4) 0.771(3) Uiso 0.033(3) 8 1 d . . .
O8 O 0.297(3) 0.131(3) 0.086(3) Uiso 0.033(3) 8 1 d . . .
O9 O 0.200(2) 0.060(3) 0.021(2) Uiso 0.033(3) 8 1 d . . .
O10 O 0.301(3) 0.001(2) 0.099(3) Uiso 0.033(3) 8 1 d . . .
O11 O 0.103(2) 0.133(2) 0.090(4) Uiso 0.033(3) 8 1 d . . .
O12 O 0.0885(19) 0.072(2) 0.919(4) Uiso 0.033(3) 8 1 d . . .
O13 O 0.117(2) 0.055(3) 0.727(3) Uiso 0.033(3) 8 1 d . . .
O14 O 0.0856(17) 0.950(3) 0.839(3) Uiso 0.033(3) 8 1 d . . .
O15 O 0.204(2) 0.130(3) 0.631(3) Uiso 0.033(3) 8 1 d . . .
O16 O 0.495(2) 0.862(3) 0.719(3) Uiso 0.033(3) 8 1 d . . .
O17 O 0.374(2) 0.831(2) 0.778(3) Uiso 0.033(3) 8 1 d . . .
O19 O 0.307(2) 0.846(2) 0.943(3) Uiso 0.033(3) 8 1 d . . .
O20 O 0.244(2) 0.850(3) 0.771(4) Uiso 0.033(3) 8 1 d . . .
O22 O 0.192(3) 0.8512(18) 0.027(3) Uiso 0.033(3) 8 1 d . . .
O24 O 0.086(2) 0.829(2) 0.917(4) Uiso 0.033(3) 8 1 d . . .
O25 O 0.118(3) 0.845(3) 0.727(3) Uiso 0.033(3) 8 1 d . . .
O26 O 0.199(4) 0.75 0.667(4) Uiso 0.033(3) 4 1 d . . .
O18 O 0.438(3) 0.75 0.657(4) Uiso 0.033(3) 4 1 d . . .
O23 O 0.113(3) 0.75 0.071(5) Uiso 0.033(3) 4 1 d . . .
O21 O 0.274(3) 0.75 0.063(5) Uiso 0.033(3) 4 1 d . . .
N11 N 0.535(2) -0.749(4) 0.933(4) Uiso 0.13(2) 8 0.392(2) d . . .
C12 C 0.520(4) -0.750(5) 0.029(4) Uiso 0.13(2) 4 0.392(2) d . . .
C13 C 0.502(5) -0.812(5) 0.057(5) Uiso 0.13(2) 8 0.392(2) d . . .
N14 N 0.507(4) -0.847(5) 0.977(6) Uiso 0.13(2) 8 0.392(2) d . . .
C15 C 0.526(3) -0.811(5) 0.903(5) Uiso 0.13(2) 8 0.392(2) d . . .
C16 C 0.557(3) -0.690(5) 0.871(5) Uiso 0.13(2) 8 0.392(2) d . . .
C17 C 0.493(5) -0.920(5) 0.968(8) Uiso 0.13(2) 8 0.392(2) d . . .
C18 C 0.470(7) -0.957(5) 0.063(9) Uiso 0.13(2) 8 0.392(2) d . . .
C19 C 0.457(8) -1.033(5) 0.043(12) Uiso 0.13(2) 8 0.392(2) d . . .
H110 H 0.522(5) -0.705(5) 0.078(5) Uiso 0.19(3) 8 0.392(2) d . . .
H111 H 0.487(7) -0.831(6) 0.131(6) Uiso 0.19(3) 8 0.392(2) d . . .
H112 H 0.533(4) -0.831(5) 0.827(5) Uiso 0.19(3) 8 0.392(2) d . . .
H113 H 0.560(3) -0.643(5) 0.917(6) Uiso 0.19(3) 8 0.392(2) d . . .
H114 H 0.607(4) -0.700(5) 0.838(7) Uiso 0.19(3) 8 0.392(2) d . . .
H115 H 0.521(5) -0.681(5) 0.808(5) Uiso 0.19(3) 8 0.392(2) d . . .
H116 H 0.453(5) -0.926(5) 0.909(9) Uiso 0.19(3) 8 0.392(2) d . . .
H117 H 0.539(5) -0.945(4) 0.939(9) Uiso 0.19(3) 8 0.392(2) d . . .
H118 H 0.509(9) -0.953(6) 0.122(9) Uiso 0.19(3) 8 0.392(2) d . . .
H119 H 0.423(8) -0.934(6) 0.092(10) Uiso 0.19(3) 8 0.392(2) d . . .
H120 H 0.441(10) -1.059(6) 0.113(13) Uiso 0.19(3) 8 0.392(2) d . . .
H121 H 0.417(8) -1.040(5) 5.985(13) Uiso 0.19(3) 8 0.392(2) d . . .
H122 H 0.503(9) -1.058(5) 6.015(13) Uiso 0.19(3) 8 0.392(2) d . . .
H123 H 0.536(4) -0.821(5) 5.826(5) Uiso 0.19(3) 8 0.392(2) d . . .
N21 N 0.177(3) 0.791(2) 0.369(4) Uiso 0.13(2) 8 0.3900(20) d . . .
C22 C 0.199(3) 0.784(6) 0.277(4) Uiso 0.13(2) 8 0.3900(20) d . . .
C23 C 0.265(4) 0.773(10) 0.277(5) Uiso 0.13(2) 8 0.3900(20) d . . .
N24 N 0.280(3) 0.774(7) 0.369(5) Uiso 0.13(2) 8 0.3900(20) d . . .
C25 C 0.230(3) 0.784(4) 0.425(4) Uiso 0.13(2) 8 0.3900(20) d . . .
C26 C 0.107(3) 0.804(6) 0.403(4) Uiso 0.13(2) 8 0.3900(20) d . . .
C27 C 0.348(3) 0.764(10) 0.411(6) Uiso 0.13(2) 8 0.3900(20) d . . .
C28 C 0.405(4) 0.752(16) 0.336(8) Uiso 0.13(2) 8 0.3900(20) d . . .
C29 C 0.473(4) 0.742(18) 0.389(9) Uiso 0.13(2) 8 0.3900(20) d . . .
H210 H 0.167(4) 0.786(9) 0.210(4) Uiso 0.19(3) 8 0.3900(20) d . . .
H211 H 0.300(4) 0.765(14) 0.214(5) Uiso 0.19(3) 8 0.3900(20) d . . .
H212 H 0.232(4) 0.787(7) 0.507(4) Uiso 0.19(3) 8 0.3900(20) d . . .
H213 H 0.072(3) 0.807(6) 0.338(5) Uiso 0.19(3) 8 0.3900(20) d . . .
H214 H 0.089(4) 0.762(9) 0.453(7) Uiso 0.19(3) 8 0.3900(20) d . . .
H215 H 0.104(5) 0.853(8) 0.445(8) Uiso 0.19(3) 8 0.3900(20) d . . .
H216 H 0.361(4) 0.810(10) 0.456(8) Uiso 0.19(3) 8 0.3900(20) d . . .
H217 H 0.346(5) 0.720(10) 0.464(8) Uiso 0.19(3) 8 0.3900(20) d . . .
H218 H 0.394(6) 0.705(17) 0.291(10) Uiso 0.19(3) 8 0.3900(20) d . . .
H219 H 0.409(3) 0.795(18) 0.283(9) Uiso 0.19(3) 8 0.3900(20) d . . .
H220 H 0.513(5) 0.73(2) 0.333(10) Uiso 0.19(3) 8 0.3900(20) d . . .
H221 H 0.486(3) 0.788(18) 0.433(11) Uiso 0.19(3) 8 0.3900(20) d . . .
H222 H 0.472(6) 0.698(17) 0.441(11) Uiso 0.19(3) 8 0.3900(20) d . . .

loop_
_atom_type_symbol
_atom_type_scat_dispersion_real
_atom_type_scat_dispersion_imag
_atom_type_scat_source
C 0.0033 0.0016 'International Tables Vol C tables 4.2.6.8 and 6.1.1.1'
H 0.0000 0.0000 'International Tables Vol C tables 4.2.6.8 and 6.1.1.1'
B 0.0013 0.0007 'International Tables Vol C tables 4.2.6.8 and 6.1.1.1'
N 0.0061 0.0033 'International Tables Vol C tables 4.2.6.8 and 6.1.1.1'
O 0.0106 0.0060 'International Tables Vol C tables 4.2.6.8 and 6.1.1.1'
Si 0.0817 0.0704 'International Tables Vol C tables 4.2.6.8 and 6.1.1.1'

loop_
_exptl_crystal_face_index_h
_exptl_crystal_face_index_k
_exptl_crystal_face_index_l
_exptl_crystal_face_perp_dist
? ? ? ?

loop_
_geom_angle_atom_site_label_1
_geom_angle_atom_site_label_2
_geom_angle_atom_site_label_3
_geom_angle
_geom_angle_site_symmetry_1
_geom_angle_site_symmetry_2
_geom_angle_site_symmetry_3
O1 Si1 O4 108(3) 1_555 1_555 1_555
O2 Si1 O1 109(3) 1_555 1_555 1_555
O2 Si1 O4 113(3) 1_555 1_555 1_555
O3 Si1 O2 109(3) 1_555 1_555 1_555
O3 Si1 O1 111(3) 1_555 1_555 1_555
O3 Si1 O4 108(3) 1_555 1_555 1_555
O5 Si2 O7 109(3) 1_555 1_555 1_555
O2 Si2 O5 110(3) 1_555 1_555 1_555
O2 Si2 O7 110(3) 1_555 1_555 1_555
O6 Si2 O2 108(3) 1_545 1_555 1_555
O6 Si2 O5 109(3) 1_545 1_555 1_555
O6 Si2 O7 110(3) 1_545 1_555 1_555
O9 Si3 O10 109(3) 1_555 1_555 1_555
O8 Si3 O9 109(3) 1_555 1_555 1_555
O8 Si3 O10 111(3) 1_555 1_555 1_555
O5 Si3 O8 108(3) 1_554 1_555 1_555
O5 Si3 O9 111(3) 1_554 1_555 1_555
O5 Si3 O10 109(3) 1_554 1_555 1_555
O12 Si4 O11 109(3) 1_554 1_555 1_555
O9 Si4 O12 110(2) 1_555 1_555 1_554
O9 Si4 O11 109(3) 1_555 1_555 1_555
O13 Si5 O12 112(3) 1_555 1_555 1_555
O14 Si5 O13 110(3) 1_545 1_555 1_555
O14 Si5 O12 110(3) 1_545 1_555 1_555
O13 Si6 O7 109(2) 1_555 1_555 1_555
O15 Si6 O13 109(3) 1_555 1_555 1_555
O15 Si6 O7 109(3) 1_555 1_555 1_555
O16 Si7 O17 110(3) 1_555 1_555 1_555
O18 Si7 O16 109(3) 1_555 1_555 1_555
O18 Si7 O17 108(3) 1_555 1_555 1_555
O17 Si8 O20 111(3) 1_555 1_555 1_555
O19 Si8 O17 109(3) 1_555 1_555 1_555
O19 Si8 O20 110(3) 1_555 1_555 1_555
O6 Si8 O19 109(2) 1_555 1_555 1_555
O6 Si8 O17 109(3) 1_555 1_555 1_555
O6 Si8 O20 109(3) 1_555 1_555 1_555
O19 Si9 O21 110(3) 1_554 1_555 1_555
O22 Si9 O19 108(3) 1_555 1_555 1_554
O22 Si9 O21 114(3) 1_555 1_555 1_555
O24 Si10 O22 110(2) 1_554 1_555 1_555
O23 Si10 O24 110(3) 1_555 1_555 1_554
O23 Si10 O22 109(3) 1_555 1_555 1_555
O24 Si11 O25 111(3) 1_555 1_555 1_555
O14 Si11 O24 108(3) 1_555 1_555 1_555
O14 Si11 O25 110(3) 1_555 1_555 1_555
O25 Si12 O20 110(3) 1_555 1_555 1_555
O26 Si12 O25 109(4) 1_555 1_555 1_555
O26 Si12 O20 108(3) 1_555 1_555 1_555
C16 N11 C15 127.210 1_555 1_555 1_555
C13 C12 H110 125.933915965247(4) 1_555 1_555 1_555
C12 C13 H111 130.080999999999(4) 1_555 1_555 1_555
C17 N14 C15 122.112 1_555 1_555 1_555
N11 C15 N14 109.098 1_555 1_555 1_555
H115 C16 H113 108.391650229777(3) 1_555 1_555 1_555
H114 C16 H115 108.966343065462(3) 1_555 1_555 1_555
H114 C16 H113 108.405803602420(4) 1_555 1_555 1_555
N11 C16 H114 109.9579999999991(11) 1_555 1_555 1_555
N11 C16 H115 109.985000000002(4) 1_555 1_555 1_555
N11 C16 H113 111.0810000000000(16) 1_555 1_555 1_555
H116 C17 H117 106.925215155693(4) 1_555 1_555 1_555
N14 C17 H117 108.197000000000(4) 1_555 1_555 1_555
H119 C18 H118 108.061168672532(3) 1_555 1_555 1_555
C19 C18 H119 108.6877767677614(14) 1_555 1_555 1_555
C19 C18 H118 108.6861608782826(16) 1_555 1_555 1_555
C18 C19 H120 111.025999999999(3) 1_555 1_555 1_555
C22 N21 C25 104.698486831741(5) 1_555 1_555 1_555
C26 N21 C22 128.092000000001(6) 1_555 1_555 1_555
C26 N21 C25 127.210 1_555 1_555 1_555
N21 C22 H210 123.758999999999(9) 1_555 1_555 1_555
C23 C22 N21 110.307000000000(3) 1_555 1_555 1_555
C23 C22 H210 125.933915965247(7) 1_555 1_555 1_555
N24 C23 H211 126.224999999999(8) 1_555 1_555 1_555
C22 C23 N24 103.694000000001(6) 1_555 1_555 1_555
C22 C23 H211 130.081000000000(5) 1_555 1_555 1_555
C25 N24 C23 112.202999999998(8) 1_555 1_555 1_555
C27 N24 C25 122.112000000000(2) 1_555 1_555 1_555
C27 N24 C23 125.685000000002(7) 1_555 1_555 1_555
N21 C25 N24 109.097513168259(3) 1_555 1_555 1_555
H215 C26 H213 108.391650229776(6) 1_555 1_555 1_555
H214 C26 H215 108.966343065463(6) 1_555 1_555 1_555
N21 C26 H213 111.081000000001(4) 1_555 1_555 1_555
N24 C27 H216 108.181000000000(12) 1_555 1_555 1_555
N24 C27 H217 108.197000000000(7) 1_555 1_555 1_555
C28 C27 N24 117.072000000000(2) 1_555 1_555 1_555
C28 C27 H216 107.986916638433(7) 1_555 1_555 1_555
C28 C27 H217 108.052380257191(12) 1_555 1_555 1_555
H218 C28 H219 108.061168672534(8) 1_555 1_555 1_555
C29 C28 H218 108.686160878283(7) 1_555 1_555 1_555
C29 C28 H219 108.687776767762(8) 1_555 1_555 1_555
C27 C28 C29 111.842000000001(2) 1_555 1_555 1_555
C27 C28 H218 109.739999999999(14) 1_555 1_555 1_555
C27 C28 H219 109.736999999999(6) 1_555 1_555 1_555
H222 C29 H221 107.955015042275(3) 1_555 1_555 1_555
H220 C29 H222 107.599208816551(10) 1_555 1_555 1_555
H220 C29 H221 107.597100110935(14) 1_555 1_555 1_555
C28 C29 H220 111.026000000001(2) 1_555 1_555 1_555
C28 C29 H222 111.243999999998(11) 1_555 1_555 1_555
C28 C29 H221 111.248000000000(5) 1_555 1_555 1_555

loop_
_geom_bond_atom_site_label_1
_geom_bond_atom_site_label_2
_geom_bond_distance
_geom_bond_site_symmetry_1
_geom_bond_site_symmetry_2
Si1 O4 1.59(6) 1_555 1_555
Si1 O1 1.59(5) 1_555 1_555
Si1 O2 1.60(5) 1_555 1_555
Si1 O3 1.61(6) 1_555 1_555
Si2 O7 1.58(5) 1_555 1_555
Si2 O5 1.60(5) 1_555 1_555
Si2 O2 1.60(5) 1_555 1_555
Si2 O6 1.61(6) 1_555 1_545
Si3 O10 1.56(6) 1_555 1_555
Si3 O9 1.56(5) 1_555 1_555
Si3 O8 1.56(6) 1_555 1_555
Si3 O5 1.57(5) 1_555 1_554
Si4 O11 1.60(6) 1_555 1_555
Si4 O12 1.61(5) 1_555 1_554
Si4 O9 1.61(5) 1_555 1_555
Si5 O12 1.59(5) 1_555 1_555
Si5 O13 1.60(5) 1_555 1_555
Si5 O14 1.62(7) 1_555 1_545
Si6 O7 1.59(5) 1_555 1_555
Si6 O13 1.59(5) 1_555 1_555
Si6 O15 1.62(6) 1_555 1_555
Si7 O17 1.59(5) 1_555 1_555
Si7 O16 1.60(5) 1_555 1_555
Si7 O18 1.62(3) 1_555 1_555
Si8 O20 1.59(6) 1_555 1_555
Si8 O17 1.60(5) 1_555 1_555
Si8 O19 1.60(5) 1_555 1_555
Si8 O6 1.61(6) 1_555 1_555
Si9 O21 1.57(3) 1_555 1_555
Si9 O19 1.57(5) 1_555 1_554
Si9 O22 1.57(6) 1_555 1_555
Si10 O22 1.60(6) 1_555 1_555
Si10 O24 1.61(5) 1_555 1_554
Si10 O23 1.62(3) 1_555 1_555
Si11 O25 1.59(5) 1_555 1_555
Si11 O24 1.60(5) 1_555 1_555
Si11 O14 1.62(7) 1_555 1_555
Si12 O20 1.58(6) 1_555 1_555
Si12 O25 1.59(6) 1_555 1_555
Si12 O26 1.62(3) 1_555 1_555
C12 H110 1.09800 1_555 1_555
C13 H111 1.09300 1_555 1_555
N14 C15 1.26700 1_555 1_555
N14 C17 1.47400 1_555 1_555
C15 N11 1.30409 1_555 1_555
C16 H113 1.11300 1_555 1_555
C16 H115 1.11400 1_555 1_555
C16 H114 1.11400 1_555 1_555
C17 H117 1.11700 1_555 1_555
N21 C25 1.30409 1_555 1_555
N21 C22 1.30700 1_555 1_555
C22 H210 1.09800 1_555 1_555
C22 N21 1.30700 1_555 1_555
C22 C23 1.34100 1_555 1_555
C23 H211 1.09300 1_555 1_555
C23 N24 1.26700 1_555 1_555
C23 C22 1.34100 1_555 1_555
N24 C23 1.26700 1_555 1_555
N24 C25 1.26700 1_555 1_555
N24 C27 1.47400 1_555 1_555
C25 H212 1.09500 1_555 1_555
C25 N24 1.26700 1_555 1_555
C25 N21 1.30409 1_555 1_555
C26 H213 1.11300 1_555 1_555
C26 H215 1.11400 1_555 1_555
C26 H214 1.11400 1_555 1_555
C27 N24 1.47400 1_555 1_555
C27 C28 1.53800 1_555 1_555
C28 C29 1.53500 1_555 1_555
C28 C27 1.53800 1_555 1_555
C29 C28 1.53500 1_555 1_555

loop_
_restr_angle_atom_site_label_1
_restr_angle_site_symmetry_1
_restr_angle_atom_site_label_2
_restr_angle_site_symmetry_2
_restr_angle_atom_site_label_3
_restr_angle_site_symmetry_3
_restr_angle_target
_restr_angle_target_weight_param
? ? ? ? ? ? ? ?

loop_
_restr_distance_atom_site_label_1
_restr_distance_site_symmetry_1
_restr_distance_atom_site_label_2
_restr_distance_site_symmetry_2
_restr_distance_target
_restr_distance_target_weight_param
? ? ? ? ? ?

loop_
_restr_equal_angle_atom_site_label_1
_restr_equal_angle_site_symmetry_1
_restr_equal_angle_atom_site_label_2
_restr_equal_angle_site_symmetry_2
_restr_equal_angle_atom_site_label_3
_restr_equal_angle_site_symmetry_3
_restr_equal_angle_class_class_id
_restr_equal_angle_class_target_weight_param
? ? ? ? ? ? ? ?

loop_
_restr_equal_distance_atom_site_label_1
_restr_equal_distance_site_symmetry_1
_restr_equal_distance_atom_site_label_2
_restr_equal_distance_site_symmetry_2
_restr_equal_distance_class_class_id
_restr_equal_distance_class_target_weight_param
? ? ? ? ? ?

loop_
_restr_equal_torsion_atom_site_label_1
_restr_equal_torsion_site_symmetry_1
_restr_equal_torsion_atom_site_label_2
_restr_equal_torsion_site_symmetry_2
_restr_equal_torsion_atom_site_label_3
_restr_equal_torsion_site_symmetry_3
_restr_equal_torsion_atom_site_label_4
_restr_equal_torsion_site_symmetry_4
_restr_equal_torsion_class_class_id
_restr_equal_torsion_class_target_weight_param
? ? ? ? ? ? ? ? ? ?

loop_
_restr_torsion_atom_site_label_1
_restr_torsion_site_symmetry_1
_restr_torsion_atom_site_label_2
_restr_torsion_site_symmetry_2
_restr_torsion_atom_site_label_3
_restr_torsion_site_symmetry_3
_restr_torsion_atom_site_label_4
_restr_torsion_site_symmetry_4
_restr_torsion_angle_target
_restr_torsion_weight_param
? ? ? ? ? ? ? ? ? ?

loop_
_twin_individual_id
_twin_individual_mass_fraction_refined
_twin_individual_twin_matrix_11
_twin_individual_twin_matrix_12
_twin_individual_twin_matrix_13
_twin_individual_twin_matrix_21
_twin_individual_twin_matrix_22
_twin_individual_twin_matrix_23
_twin_individual_twin_matrix_31
_twin_individual_twin_matrix_32
_twin_individual_twin_matrix_33
? ? ? ? ? ? ? ? ? ? ?
